data_1566649
loop_
_publ_author_name
'Salzmann, C. G.'
'Slater, B.'
'Radaelli, P. G.'
'Finney, J. L.'
'Shephard, J. J.'
'Rosillo-Lopez, M.'
'Hindley, J.'

_publ_section_title
;
 Detailed crystallographic analysis of the ice VI to ice XV hydrogen
 ordering phase transition
;
_journal_name_full 'The Journal of Chemical Physics'
_journal_page_first 204501
_journal_volume 145
_journal_year 2016
_chemical_formula_sum 'D2 O'
_chemical_name_common 'ice XV'
_space_group_IT_number 2
_space_group_name_Hall '-P 1'
_space_group_name_H-M_alt 'P -1'
_cell_angle_alpha 90.033(5)
_cell_angle_beta 89.922(3)
_cell_angle_gamma 89.999(6)
_cell_formula_units_Z 10
_cell_length_a 6.23416(6)
_cell_length_b 6.21697(7)
_cell_length_c 5.83377(6)
_cell_volume 226.103(4)
_cod_data_source_file iceXV_Salzmann2016P-1.cif
_cod_data_source_block iceXV_Salzmann2016
_cod_original_cell_volume 226.102582
_cod_original_formula_sum 'D2 O1'
_cod_database_code 1566649

loop_
_space_group_symop_operation_xyz
'x, y, z'
'-x, -y, -z'

loop_
_atom_site_label
_atom_site_occupancy
_atom_site_fract_x
_atom_site_fract_y
_atom_site_fract_z
_atom_site_adp_type
_atom_site_B_iso_or_equiv
_atom_site_type_symbol
O1 1.0 0.2495(16) 0.2469(14) 0.2658(4) Uiso 0.00982(8) O
O2 1.0 0.2441(14) 0.5227(5) 0.6413(5) Uiso 0.00982(8) O
O3 1.0 0.5269(5) 0.2592(13) 0.8817(5) Uiso 0.00982(8) O
O4 1.0 0.2524(16) 0.9675(5) 0.6419(5) Uiso 0.00982(8) O
O5 1.0 0.9720(5) 0.2478(14) 0.8850(4) Uiso 0.00982(8) O
D11 0.086(2) 0.250000 0.370400 0.363500 Uiso 0.01611(7) D
D12 0.919(2) 0.3755(4) 0.2411(13) 0.1665(5) Uiso 0.01611(7) D
D13 0.019(2) 0.250000 0.129600 0.363500 Uiso 0.01611(7) D
D14 0.973(2) 0.1323(4) 0.2590(11) 0.1537(5) Uiso 0.01611(7) D
D15 0.531(4) 0.254(3) 0.6790(7) 0.6316(10) Uiso 0.01611(7) D
D16 0.319(4) 0.348824 0.462806 0.732480 Uiso 0.01611(7) D
D17 0.914(2) 0.247(2) 0.4490(4) 0.4937(7) Uiso 0.01611(7) D
D18 0.219(4) 0.132500 0.469300 0.715500 Uiso 0.01611(7) D
D19 0.681(4) 0.4587(9) 0.3610(9) 0.7836(9) Uiso 0.01611(7) D
D20 0.488(5) 0.6839(7) 0.260(3) 0.8833(11) Uiso 0.01611(7) D
D21 0.770(3) 0.4720(8) 0.1274(8) 0.8065(9) Uiso 0.01611(7) D
D22 0.081(2) 0.462900 0.250000 0.013800 Uiso 0.01611(7) D
D23 0.981(2) 0.2576(13) 0.0348(4) 0.4936(7) Uiso 0.01611(7) D
D24 0.230(3) 0.367500 0.030700 0.715500 Uiso 0.01611(7) D
D25 0.469(4) 0.237(2) 0.8175(8) 0.6359(13) Uiso 0.01611(7) D
D26 0.308(5) 0.138843 0.040940 0.744109 Uiso 0.01611(7) D
D27 0.781(4) 0.0447(7) 0.3722(8) 0.8175(9) Uiso 0.01611(7) D
D28 0.027(2) 0.037100 0.250000 0.013800 Uiso 0.01611(7) D
D29 0.692(5) 0.0200(9) 0.1239(9) 0.8087(11) Uiso 0.01611(7) D
D30 0.512(5) 0.8167(7) 0.2681(15) 0.8895(10) Uiso 0.01611(7) D
